data_7130280
loop_
_publ_author_name
'Wang, Zhen-Hua'
'Wei, Lei'
'Jiao, Ke-Jin'
'Ma, Cong'
'Mei, Tian-Sheng'

_publ_section_title
;
 Nickel-Catalyzed Decarboxylative Cross-Coupling of Indole-3-acetic Acids
 with Aryl Bromides by Convergent Paired Electrolysis
;
_journal_name_full 'Chemical Communications'
_journal_paper_doi 10.1039/D2CC02641D
_journal_year 2022
_chemical_absolute_configuration unk
_chemical_formula_sum 'C19 H16 N2 O'
_chemical_formula_weight 288.34
_space_group_crystal_system monoclinic
_space_group_IT_number 4
_space_group_name_Hall 'P 2yb'
_space_group_name_H-M_alt 'P 1 21 1'
_atom_sites_solution_hydrogens geom
_audit_creation_method SHELXL-2013
_audit_update_record
;
2021-12-22 deposited with the CCDC.	2022-06-22 downloaded from the CCDC.
;
_cell_angle_alpha 90
_cell_angle_beta 110.115(3)
_cell_angle_gamma 90
_cell_formula_units_Z 12
_cell_length_a 25.192(2)
_cell_length_b 5.6061(5)
_cell_length_c 33.579(3)
_cell_measurement_reflns_used 9898
_cell_measurement_temperature 213(2)
_cell_measurement_theta_max 54.344
_cell_measurement_theta_min 4.853
_cell_volume 4453.1(7)
_computing_cell_refinement 'Bruker SAINT'
_computing_data_collection 'Bruker APEX2'
_computing_data_reduction 'Bruker SAINT'
_computing_molecular_graphics 'Bruker SHELXTL'
_computing_publication_material 'Bruker SHELXTL'
_computing_structure_refinement 'SHELXL-2013 (Sheldrick, 2013)'
_computing_structure_solution 'SHELXS-97 (Sheldrick 2008)'
_diffrn_ambient_temperature 213(2)
_diffrn_measured_fraction_theta_full 0.996
_diffrn_measured_fraction_theta_max 0.996
_diffrn_measurement_device_type 'Bruker APEX-II CCD'
_diffrn_measurement_method '\f and \w scans'
_diffrn_radiation_type MoK\a
_diffrn_radiation_wavelength 0.71073
_diffrn_reflns_av_R_equivalents 0.0491
_diffrn_reflns_av_unetI/netI 0.0427
_diffrn_reflns_Laue_measured_fraction_full 0.996
_diffrn_reflns_Laue_measured_fraction_max 0.996
_diffrn_reflns_limit_h_max 30
_diffrn_reflns_limit_h_min -31
_diffrn_reflns_limit_k_max 6
_diffrn_reflns_limit_k_min -6
_diffrn_reflns_limit_l_max 41
_diffrn_reflns_limit_l_min -41
_diffrn_reflns_number 75235
_diffrn_reflns_point_group_measured_fraction_full 0.997
_diffrn_reflns_point_group_measured_fraction_max 0.997
_diffrn_reflns_theta_full 25.242
_diffrn_reflns_theta_max 26.000
_diffrn_reflns_theta_min 1.830
_exptl_absorpt_coefficient_mu 0.081
_exptl_absorpt_correction_T_max 0.7456
_exptl_absorpt_correction_T_min 0.6865
_exptl_absorpt_correction_type multi-scan
_exptl_absorpt_process_details sadabs
_exptl_crystal_colour colorless
_exptl_crystal_density_diffrn 1.290
_exptl_crystal_description prismatic
_exptl_crystal_F_000 1824
_exptl_crystal_size_max 0.200
_exptl_crystal_size_mid 0.150
_exptl_crystal_size_min 0.120
_refine_diff_density_max 0.155
_refine_diff_density_min -0.180
_refine_diff_density_rms 0.031
_refine_ls_abs_structure_details
; 
 Flack x determined using 5002 quotients [(I+)-(I-)]/[(I+)+(I-)] 
 (Parsons and Flack (2004), Acta Cryst. A60, s61). 
;
_refine_ls_abs_structure_Flack -0.6(8)
_refine_ls_extinction_method none
_refine_ls_goodness_of_fit_ref 1.043
_refine_ls_hydrogen_treatment constr
_refine_ls_matrix_type full
_refine_ls_number_parameters 1195
_refine_ls_number_reflns 17400
_refine_ls_number_restraints 1
_refine_ls_restrained_S_all 1.043
_refine_ls_R_factor_all 0.0673
_refine_ls_R_factor_gt 0.0446
_refine_ls_shift/su_max 0.029
_refine_ls_shift/su_mean 0.006
_refine_ls_structure_factor_coef Fsqd
_refine_ls_weighting_details 'w=1/[\s^2^(Fo^2^)+(0.0412P)^2^+0.7154P] where P=(Fo^2^+2Fc^2^)/3'
_refine_ls_weighting_scheme calc
_refine_ls_wR_factor_gt 0.0950
_refine_ls_wR_factor_ref 0.1086
_reflns_Friedel_coverage 0.806
_reflns_Friedel_fraction_full 0.998
_reflns_Friedel_fraction_max 0.998
_reflns_number_gt 13297
_reflns_number_total 17400
_reflns_threshold_expression 'I > 2\s(I)'
_cod_data_source_file d2cc02641d2.cif
_cod_data_source_block mo_d8v211027_0m
_cod_original_sg_symbol_H-M 'P 21'
_cod_database_code 7130280
_shelx_space_group_comment
; 
The symmetry employed for this shelxl refinement is uniquely defined 
by the following loop, which should always be used as a source of 
symmetry information in preference to the above space-group names. 
They are only intended as comments. 
;
_shelx_estimated_absorpt_t_min 0.984
_shelx_estimated_absorpt_t_max 0.990
_shelxl_version_number 2013-4

loop_
_space_group_symop_operation_xyz
'x, y, z'
'-x, y+1/2, -z'

loop_
_atom_site_label
_atom_site_type_symbol
_atom_site_fract_x
_atom_site_fract_y
_atom_site_fract_z
_atom_site_U_iso_or_equiv
_atom_site_adp_type
_atom_site_occupancy
_atom_site_site_symmetry_order
_atom_site_calc_flag
_atom_site_refinement_flags_posn
_atom_site_refinement_flags_adp
_atom_site_refinement_flags_occupancy
_atom_site_disorder_assembly
_atom_site_disorder_group
O1 O 0.69567(10) 0.0640(6) 0.24723(8) 0.0462(7) Uani 1 1 d . . . . .
O1A O 0.96210(10) 1.0931(6) 0.91200(8) 0.0489(7) Uani 1 1 d . . . . .
O1B O 0.04824(10) 0.0768(6) 0.58513(9) 0.0502(8) Uani 1 1 d . . . . .
O1C O 0.63181(10) 1.0874(6) 0.58710(8) 0.0442(7) Uani 1 1 d . . . . .
O1D O 0.61560(10) 0.5687(6) 1.07261(8) 0.0473(7) Uani 1 1 d . . . . .
O1E O 0.72329(10) 0.5821(6) 0.75934(9) 0.0483(8) Uani 1 1 d . . . . .
N1 N 0.69285(13) 0.3679(9) 0.20459(11) 0.0522(9) Uani 1 1 d . . . . .
N2 N 0.87052(11) 0.6030(7) 0.53056(10) 0.0434(8) Uani 1 1 d . . . . .
N1A N 0.96082(14) 0.8003(9) 0.95579(11) 0.0595(11) Uani 1 1 d . . . . .
N2A N 0.80498(12) 0.5287(8) 0.63025(10) 0.0479(9) Uani 1 1 d . . . . .
N1B N 0.04365(14) 0.3883(9) 0.54361(11) 0.0550(10) Uani 1 1 d . . . . .
N2B N 0.21284(11) 0.6076(8) 0.86926(10) 0.0475(9) Uani 1 1 d . . . . .
N1C N 0.63855(14) 0.7739(9) 0.62901(11) 0.0530(10) Uani 1 1 d . . . . .
N2C N 0.45311(11) 0.5749(7) 0.30336(9) 0.0404(8) Uani 1 1 d . . . . .
N1D N 0.61318(14) 0.8640(9) 1.11596(11) 0.0543(10) Uani 1 1 d . . . . .
N2D N 0.47203(11) 1.1506(7) 0.79081(9) 0.0388(8) Uani 1 1 d . . . . .
N1E N 0.72362(13) 0.2821(10) 0.71667(11) 0.0555(10) Uani 1 1 d . . . . .
N2E N 0.86989(12) 0.0207(8) 1.04182(10) 0.0494(9) Uani 1 1 d . . . . .
C1 C 0.68047(15) 0.1501(11) 0.20731(13) 0.0515(12) Uani 1 1 d . . . . .
H1 H 0.6621 0.0561 0.1833 0.062 Uiso 1 1 calc R U . . .
C2 C 0.71863(14) 0.4366(9) 0.24646(12) 0.0446(10) Uani 1 1 d . . . . .
H2 H 0.7326 0.5904 0.2553 0.053 Uiso 1 1 calc R U . . .
C3 C 0.72094(12) 0.2544(8) 0.27246(11) 0.0325(8) Uani 1 1 d . . . . .
C4 C 0.74256(12) 0.2198(7) 0.31793(11) 0.0321(8) Uani 1 1 d . . . . .
C5 C 0.77803(12) 0.3893(8) 0.34436(11) 0.0357(9) Uani 1 1 d . . . . .
H5 H 0.7876 0.5272 0.3324 0.043 Uiso 1 1 calc R U . . .
C6 C 0.79933(13) 0.3586(8) 0.38761(11) 0.0370(9) Uani 1 1 d . . . . .
H6 H 0.8232 0.4756 0.4047 0.044 Uiso 1 1 calc R U . . .
C7 C 0.78617(13) 0.1572(8) 0.40640(11) 0.0370(9) Uani 1 1 d . . . . .
C8 C 0.75041(13) -0.0114(8) 0.38008(12) 0.0407(9) Uani 1 1 d . . . . .
H8 H 0.7407 -0.1485 0.3922 0.049 Uiso 1 1 calc R U . . .
C9 C 0.72899(13) 0.0180(8) 0.33681(11) 0.0385(9) Uani 1 1 d . . . . .
H9 H 0.7050 -0.0989 0.3198 0.046 Uiso 1 1 calc R U . . .
C10 C 0.81142(16) 0.1117(9) 0.45347(11) 0.0478(10) Uani 1 1 d . . . . .
H10A H 0.7855 0.0082 0.4616 0.057 Uiso 1 1 calc R U . . .
H10B H 0.8467 0.0229 0.4589 0.057 Uiso 1 1 calc R U . . .
C11 C 0.82389(14) 0.3256(9) 0.48198(11) 0.0426(10) Uani 1 1 d . . . . .
C12 C 0.87561(14) 0.4060(9) 0.50677(11) 0.0458(10) Uani 1 1 d . . . . .
H12 H 0.9101 0.3380 0.5077 0.055 Uiso 1 1 calc R U . . .
C13 C 0.81353(13) 0.6437(8) 0.52096(11) 0.0374(9) Uani 1 1 d . . . . .
C14 C 0.78688(14) 0.8242(9) 0.53648(12) 0.0454(10) Uani 1 1 d . . . . .
H14 H 0.8079 0.9334 0.5571 0.054 Uiso 1 1 calc R U . . .
C15 C 0.72869(15) 0.8337(10) 0.52003(13) 0.0510(11) Uani 1 1 d . . . . .
H15 H 0.7095 0.9518 0.5297 0.061 Uiso 1 1 calc R U . . .
C16 C 0.69773(14) 0.6714(10) 0.48937(13) 0.0521(12) Uani 1 1 d . . . . .
H16 H 0.6581 0.6837 0.4783 0.063 Uiso 1 1 calc R U . . .
C17 C 0.72436(14) 0.4922(10) 0.47486(12) 0.0454(10) Uani 1 1 d . . . . .
H17 H 0.7029 0.3810 0.4548 0.054 Uiso 1 1 calc R U . . .
C18 C 0.78333(13) 0.4786(8) 0.49035(11) 0.0371(9) Uani 1 1 d . . . . .
C19 C 0.91620(14) 0.7449(11) 0.55858(12) 0.0610(13) Uani 1 1 d . . . . .
H19A H 0.9117 0.9096 0.5491 0.091 Uiso 1 1 calc R U . . .
H19B H 0.9520 0.6841 0.5581 0.091 Uiso 1 1 calc R U . . .
H19C H 0.9154 0.7360 0.5872 0.091 Uiso 1 1 calc R U . . .
C1A C 0.97456(16) 1.0145(10) 0.95239(14) 0.0539(12) Uani 1 1 d . . . . .
H1A H 0.9921 1.1118 0.9761 0.065 Uiso 1 1 calc R U . . .
C2A C 0.93680(16) 0.7234(10) 0.91372(13) 0.0539(12) Uani 1 1 d . . . . .
H2A H 0.9222 0.5697 0.9055 0.065 Uiso 1 1 calc R U . . .
C3A C 0.93744(13) 0.8992(8) 0.88671(11) 0.0377(9) Uani 1 1 d . . . . .
C4A C 0.91888(13) 0.9306(8) 0.84128(11) 0.0352(9) Uani 1 1 d . . . . .
C5A C 0.88571(13) 0.7534(8) 0.81507(11) 0.0378(9) Uani 1 1 d . . . . .
H5A H 0.8762 0.6157 0.8271 0.045 Uiso 1 1 calc R U . . .
C6A C 0.86678(14) 0.7801(8) 0.77149(12) 0.0411(9) Uani 1 1 d . . . . .
H6A H 0.8446 0.6596 0.7541 0.049 Uiso 1 1 calc R U . . .
C7A C 0.88021(14) 0.9837(8) 0.75290(12) 0.0396(9) Uani 1 1 d . . . . .
C8A C 0.91385(14) 1.1540(9) 0.77923(12) 0.0450(10) Uani 1 1 d . . . . .
H8A H 0.9241 1.2902 0.7673 0.054 Uiso 1 1 calc R U . . .
C9A C 0.93274(14) 1.1296(8) 0.82257(12) 0.0420(9) Uani 1 1 d . . . . .
H9A H 0.9553 1.2497 0.8397 0.050 Uiso 1 1 calc R U . . .
C10A C 0.85680(17) 1.0290(10) 0.70572(12) 0.0519(11) Uani 1 1 d . . . . .
H10C H 0.8208 1.1135 0.6993 0.062 Uiso 1 1 calc R U . . .
H10D H 0.8828 1.1360 0.6984 0.062 Uiso 1 1 calc R U . . .
C11A C 0.84716(14) 0.8149(9) 0.67766(11) 0.0408(10) Uani 1 1 d . . . . .
C12A C 0.79695(15) 0.7190(9) 0.65265(13) 0.0480(11) Uani 1 1 d . . . . .
H12A H 0.7613 0.7771 0.6511 0.058 Uiso 1 1 calc R U . . .
C13A C 0.86189(13) 0.4888(8) 0.64055(11) 0.0371(9) Uani 1 1 d . . . . .
C14A C 0.89136(15) 0.3183(9) 0.62713(12) 0.0467(10) Uani 1 1 d . . . . .
H14A H 0.8724 0.2042 0.6067 0.056 Uiso 1 1 calc R U . . .
C15A C 0.94893(15) 0.3204(9) 0.64443(12) 0.0508(11) Uani 1 1 d . . . . .
H15A H 0.9697 0.2048 0.6357 0.061 Uiso 1 1 calc R U . . .
C16A C 0.97796(14) 0.4892(10) 0.67470(13) 0.0495(11) Uani 1 1 d . . . . .
H16A H 1.0176 0.4839 0.6862 0.059 Uiso 1 1 calc R U . . .
C17A C 0.94915(14) 0.6632(10) 0.68780(12) 0.0434(10) Uani 1 1 d . . . . .
H17A H 0.9688 0.7777 0.7079 0.052 Uiso 1 1 calc R U . . .
C18A C 0.88981(13) 0.6668(8) 0.67061(11) 0.0357(9) Uani 1 1 d . . . . .
C19A C 0.76089(14) 0.3793(10) 0.60160(13) 0.0641(13) Uani 1 1 d . . . . .
H19D H 0.7242 0.4498 0.5974 0.096 Uiso 1 1 calc R U . . .
H19E H 0.7625 0.2214 0.6138 0.096 Uiso 1 1 calc R U . . .
H19F H 0.7666 0.3673 0.5745 0.096 Uiso 1 1 calc R U . . .
C1B C 0.03036(16) 0.1706(11) 0.54551(14) 0.0562(13) Uani 1 1 d . . . . .
H1B H 0.0098 0.0819 0.5214 0.067 Uiso 1 1 calc R U . . .
C2B C 0.07256(15) 0.4508(9) 0.58549(12) 0.0484(11) Uani 1 1 d . . . . .
H2B H 0.0878 0.6024 0.5947 0.058 Uiso 1 1 calc R U . . .
C3B C 0.07557(13) 0.2627(8) 0.61092(11) 0.0366(9) Uani 1 1 d . . . . .
C4B C 0.09877(12) 0.2213(8) 0.65625(11) 0.0335(8) Uani 1 1 d . . . . .
C5B C 0.13448(13) 0.3896(8) 0.68295(11) 0.0380(9) Uani 1 1 d . . . . .
H5B H 0.1446 0.5272 0.6713 0.046 Uiso 1 1 calc R U . . .
C6B C 0.15492(14) 0.3563(8) 0.72605(11) 0.0391(9) Uani 1 1 d . . . . .
H6B H 0.1783 0.4734 0.7435 0.047 Uiso 1 1 calc R U . . .
C7B C 0.14175(14) 0.1526(8) 0.74456(12) 0.0413(10) Uani 1 1 d . . . . .
C8B C 0.10638(15) -0.0142(9) 0.71775(12) 0.0451(10) Uani 1 1 d . . . . .
H8B H 0.0965 -0.1522 0.7295 0.054 Uiso 1 1 calc R U . . .
C9B C 0.08539(14) 0.0168(8) 0.67449(12) 0.0421(10) Uani 1 1 d . . . . .
H9B H 0.0619 -0.1004 0.6571 0.051 Uiso 1 1 calc R U . . .
C10B C 0.16562(16) 0.1108(9) 0.79179(12) 0.0521(11) Uani 1 1 d . . . . .
H10E H 0.1406 -0.0011 0.7992 0.063 Uiso 1 1 calc R U . . .
H10F H 0.2024 0.0321 0.7983 0.063 Uiso 1 1 calc R U . . .
C11B C 0.17364(15) 0.3238(9) 0.82011(12) 0.0441(10) Uani 1 1 d . . . . .
C12B C 0.22235(15) 0.4121(9) 0.84704(12) 0.0510(11) Uani 1 1 d . . . . .
H12B H 0.2583 0.3497 0.8505 0.061 Uiso 1 1 calc R U . . .
C13B C 0.15538(13) 0.6404(8) 0.85574(11) 0.0388(9) Uani 1 1 d . . . . .
C14B C 0.12495(15) 0.8181(9) 0.86807(12) 0.0474(10) Uani 1 1 d . . . . .
H14B H 0.1432 0.9309 0.8890 0.057 Uiso 1 1 calc R U . . .
C15B C 0.06751(15) 0.8198(10) 0.84820(13) 0.0525(12) Uani 1 1 d . . . . .
H15B H 0.0457 0.9355 0.8558 0.063 Uiso 1 1 calc R U . . .
C16B C 0.04074(15) 0.6536(11) 0.81693(13) 0.0524(12) Uani 1 1 d . . . . .
H16B H 0.0013 0.6609 0.8035 0.063 Uiso 1 1 calc R U . . .
C17B C 0.07098(14) 0.4777(10) 0.80512(12) 0.0472(11) Uani 1 1 d . . . . .
H17B H 0.0523 0.3645 0.7844 0.057 Uiso 1 1 calc R U . . .
C18B C 0.12956(14) 0.4715(8) 0.82454(11) 0.0378(9) Uani 1 1 d . . . . .
C19B C 0.25511(15) 0.7555(11) 0.89947(13) 0.0699(14) Uani 1 1 d . . . . .
H19G H 0.2520 0.9179 0.8890 0.105 Uiso 1 1 calc R U . . .
H19H H 0.2925 0.6941 0.9032 0.105 Uiso 1 1 calc R U . . .
H19I H 0.2491 0.7533 0.9265 0.105 Uiso 1 1 calc R U . . .
C1C C 0.65002(15) 0.9962(10) 0.62671(13) 0.0470(11) Uani 1 1 d . . . . .
H1C H 0.6695 1.0878 0.6507 0.056 Uiso 1 1 calc R U . . .
C2C C 0.60923(15) 0.7111(9) 0.58709(12) 0.0466(11) Uani 1 1 d . . . . .
H2C H 0.5945 0.5585 0.5781 0.056 Uiso 1 1 calc R U . . .
C3C C 0.60486(12) 0.8990(8) 0.56131(11) 0.0359(9) Uani 1 1 d . . . . .
C4C C 0.58122(12) 0.9426(7) 0.51598(11) 0.0331(8) Uani 1 1 d . . . . .
C5C C 0.54477(12) 0.7742(8) 0.48983(11) 0.0349(8) Uani 1 1 d . . . . .
H5C H 0.5353 0.6362 0.5018 0.042 Uiso 1 1 calc R U . . .
C6C C 0.52244(14) 0.8085(8) 0.44655(11) 0.0382(9) Uani 1 1 d . . . . .
H6C H 0.4981 0.6932 0.4294 0.046 Uiso 1 1 calc R U . . .
C7C C 0.53559(14) 1.0120(8) 0.42804(11) 0.0363(9) Uani 1 1 d . . . . .
C8C C 0.57199(14) 1.1779(8) 0.45437(12) 0.0412(9) Uani 1 1 d . . . . .
H8C H 0.5816 1.3156 0.4423 0.049 Uiso 1 1 calc R U . . .
C9C C 0.59434(14) 1.1461(8) 0.49748(12) 0.0389(9) Uani 1 1 d . . . . .
H9C H 0.6186 1.2620 0.5146 0.047 Uiso 1 1 calc R U . . .
C10C C 0.51084(15) 1.0634(9) 0.38088(11) 0.0433(10) Uani 1 1 d . . . . .
H10G H 0.4754 1.1516 0.3753 0.052 Uiso 1 1 calc R U . . .
H10H H 0.5370 1.1678 0.3732 0.052 Uiso 1 1 calc R U . . .
C11C C 0.49900(14) 0.8493(8) 0.35231(11) 0.0369(9) Uani 1 1 d . . . . .
C12C C 0.44737(14) 0.7654(9) 0.32652(11) 0.0431(10) Uani 1 1 d . . . . .
H12C H 0.4125 0.8315 0.3251 0.052 Uiso 1 1 calc R U . . .
C13C C 0.50968(13) 0.5238(8) 0.31414(10) 0.0340(9) Uani 1 1 d . . . . .
C14C C 0.53706(14) 0.3514(9) 0.29939(11) 0.0410(9) Uani 1 1 d . . . . .
H14C H 0.5166 0.2441 0.2781 0.049 Uiso 1 1 calc R U . . .
C15C C 0.59521(14) 0.3396(10) 0.31653(12) 0.0463(11) Uani 1 1 d . . . . .
H15C H 0.6146 0.2209 0.3072 0.056 Uiso 1 1 calc R U . . .
C16C C 0.62587(15) 0.5021(10) 0.34768(13) 0.0483(11) Uani 1 1 d . . . . .
H16C H 0.6655 0.4900 0.3589 0.058 Uiso 1 1 calc R U . . .
C17C C 0.59925(13) 0.6790(9) 0.36211(11) 0.0414(10) Uani 1 1 d . . . . .
H17C H 0.6202 0.7873 0.3830 0.050 Uiso 1 1 calc R U . . .
C18C C 0.54005(13) 0.6940(8) 0.34493(10) 0.0334(9) Uani 1 1 d . . . . .
C19C C 0.40805(13) 0.4322(9) 0.27425(11) 0.0505(11) Uani 1 1 d . . . . .
H19J H 0.4152 0.4114 0.2478 0.076 Uiso 1 1 calc R U . . .
H19K H 0.3721 0.5127 0.2687 0.076 Uiso 1 1 calc R U . . .
H19L H 0.4068 0.2774 0.2868 0.076 Uiso 1 1 calc R U . . .
C1D C 0.62766(16) 0.6466(11) 1.11293(14) 0.0523(12) Uani 1 1 d . . . . .
H1D H 0.6451 0.5499 1.1367 0.063 Uiso 1 1 calc R U . . .
C2D C 0.58954(15) 0.9395(9) 1.07443(12) 0.0493(11) Uani 1 1 d . . . . .
H2D H 0.5749 1.0929 1.0660 0.059 Uiso 1 1 calc R U . . .
C3D C 0.59050(13) 0.7610(8) 1.04781(11) 0.0365(9) Uani 1 1 d . . . . .
C4D C 0.57219(13) 0.7317(7) 1.00180(11) 0.0329(8) Uani 1 1 d . . . . .
C5D C 0.53999(13) 0.9084(8) 0.97541(11) 0.0377(9) Uani 1 1 d . . . . .
H5D H 0.5303 1.0462 0.9873 0.045 Uiso 1 1 calc R U . . .
C6D C 0.52216(14) 0.8833(8) 0.93199(11) 0.0401(9) Uani 1 1 d . . . . .
H6D H 0.5005 1.0049 0.9146 0.048 Uiso 1 1 calc R U . . .
C7D C 0.53560(14) 0.6816(8) 0.91339(12) 0.0412(9) Uani 1 1 d . . . . .
C8D C 0.56862(15) 0.5085(8) 0.94009(12) 0.0455(10) Uani 1 1 d . . . . .
H8D H 0.5791 0.3726 0.9282 0.055 Uiso 1 1 calc R U . . .
C9D C 0.58647(15) 0.5301(8) 0.98362(12) 0.0432(10) Uani 1 1 d . . . . .
H9D H 0.6083 0.4087 1.0010 0.052 Uiso 1 1 calc R U . . .
C10D C 0.51274(17) 0.6426(9) 0.86597(11) 0.0507(11) Uani 1 1 d . . . . .
H10I H 0.5369 0.5257 0.8588 0.061 Uiso 1 1 calc R U . . .
H10J H 0.4750 0.5719 0.8585 0.061 Uiso 1 1 calc R U . . .
C11D C 0.50845(15) 0.8604(9) 0.83867(11) 0.0426(10) Uani 1 1 d . . . . .
C12D C 0.46066(15) 0.9572(10) 0.81218(12) 0.0459(11) Uani 1 1 d . . . . .
H12D H 0.4242 0.9009 0.8086 0.055 Uiso 1 1 calc R U . . .
C13D C 0.53006(13) 1.1743(8) 0.80465(11) 0.0355(9) Uani 1 1 d . . . . .
C14D C 0.56227(14) 1.3469(9) 0.79338(12) 0.0427(10) Uani 1 1 d . . . . .
H14D H 0.5454 1.4631 0.7727 0.051 Uiso 1 1 calc R U . . .
C15D C 0.61986(15) 1.3390(10) 0.81391(13) 0.0520(12) Uani 1 1 d . . . . .
H15D H 0.6430 1.4529 0.8073 0.062 Uiso 1 1 calc R U . . .
C16D C 0.64438(15) 1.1655(11) 0.84418(14) 0.0587(13) Uani 1 1 d . . . . .
H16D H 0.6838 1.1654 0.8579 0.070 Uiso 1 1 calc R U . . .
C17D C 0.61229(15) 0.9938(10) 0.85455(12) 0.0493(11) Uani 1 1 d . . . . .
H17D H 0.6296 0.8755 0.8747 0.059 Uiso 1 1 calc R U . . .
C18D C 0.55408(14) 0.9982(8) 0.83490(11) 0.0376(9) Uani 1 1 d . . . . .
C19D C 0.43137(14) 1.3023(10) 0.76130(11) 0.0522(11) Uani 1 1 d . . . . .
H19M H 0.4373 1.4658 0.7713 0.078 Uiso 1 1 calc R U . . .
H19N H 0.3935 1.2521 0.7589 0.078 Uiso 1 1 calc R U . . .
H19O H 0.4358 1.2915 0.7338 0.078 Uiso 1 1 calc R U . . .
C1E C 0.70921(16) 0.4966(10) 0.71932(13) 0.0482(11) Uani 1 1 d . . . . .
H1E H 0.6902 0.5893 0.6953 0.058 Uiso 1 1 calc R U . . .
C2E C 0.74988(14) 0.2147(9) 0.75885(12) 0.0474(11) Uani 1 1 d . . . . .
H2E H 0.7654 0.0630 0.7677 0.057 Uiso 1 1 calc R U . . .
C3E C 0.75018(12) 0.3930(8) 0.78500(11) 0.0347(9) Uani 1 1 d . . . . .
C4E C 0.77007(12) 0.4285(8) 0.83048(11) 0.0336(9) Uani 1 1 d . . . . .
C5E C 0.80331(12) 0.2539(8) 0.85726(11) 0.0352(8) Uani 1 1 d . . . . .
H5E H 0.8132 0.1160 0.8455 0.042 Uiso 1 1 calc R U . . .
C6E C 0.82186(13) 0.2806(8) 0.90074(11) 0.0399(9) Uani 1 1 d . . . . .
H6E H 0.8438 0.1598 0.9182 0.048 Uiso 1 1 calc R U . . .
C7E C 0.80859(14) 0.4841(8) 0.91916(12) 0.0415(9) Uani 1 1 d . . . . .
C8E C 0.77506(14) 0.6561(9) 0.89251(12) 0.0448(10) Uani 1 1 d . . . . .
H8E H 0.7652 0.7937 0.9044 0.054 Uiso 1 1 calc R U . . .
C9E C 0.75585(14) 0.6299(9) 0.84898(12) 0.0415(9) Uani 1 1 d . . . . .
H9E H 0.7330 0.7489 0.8317 0.050 Uiso 1 1 calc R U . . .
C10E C 0.83103(18) 0.5277(10) 0.96645(12) 0.0601(13) Uani 1 1 d . . . . .
H10K H 0.8688 0.5980 0.9740 0.072 Uiso 1 1 calc R U . . .
H10L H 0.8066 0.6450 0.9733 0.072 Uiso 1 1 calc R U . . .
C11E C 0.83466(15) 0.3102(9) 0.99328(12) 0.0453(10) Uani 1 1 d . . . . .
C12E C 0.88265(15) 0.2079(9) 1.02136(12) 0.0484(11) Uani 1 1 d . . . . .
H12E H 0.9196 0.2614 1.0258 0.058 Uiso 1 1 calc R U . . .
C13E C 0.81253(13) -0.0099(8) 1.02743(11) 0.0392(9) Uani 1 1 d . . . . .
C14E C 0.77968(15) -0.1762(9) 1.03787(13) 0.0509(11) Uani 1 1 d . . . . .
H14E H 0.7958 -0.2920 1.0588 0.061 Uiso 1 1 calc R U . . .
C15E C 0.72269(15) -0.1682(10) 1.01687(13) 0.0565(12) Uani 1 1 d . . . . .
H15E H 0.6994 -0.2817 1.0234 0.068 Uiso 1 1 calc R U . . .
C16E C 0.69789(15) 0.0047(11) 0.98586(14) 0.0564(12) Uani 1 1 d . . . . .
H16E H 0.6586 0.0035 0.9718 0.068 Uiso 1 1 calc R U . . .
C17E C 0.73028(14) 0.1761(10) 0.97573(12) 0.0473(10) Uani 1 1 d . . . . .
H17E H 0.7134 0.2931 0.9552 0.057 Uiso 1 1 calc R U . . .
C18E C 0.78895(13) 0.1720(8) 0.99669(11) 0.0388(9) Uani 1 1 d . . . . .
C19E C 0.91024(15) -0.1343(11) 1.07264(13) 0.0647(13) Uani 1 1 d . . . . .
H19P H 0.9481 -0.0705 1.0793 0.097 Uiso 1 1 calc R U . . .
H19Q H 0.9086 -0.2931 1.0608 0.097 Uiso 1 1 calc R U . . .
H19R H 0.9008 -0.1422 1.0983 0.097 Uiso 1 1 calc R U . . .

loop_
_atom_site_aniso_label
_atom_site_aniso_U_11
_atom_site_aniso_U_22
_atom_site_aniso_U_33
_atom_site_aniso_U_23
_atom_site_aniso_U_13
_atom_site_aniso_U_12
O1 0.0495(13) 0.0401(18) 0.0430(16) -0.0092(14) 0.0083(11) -0.0063(13)
O1A 0.0559(14) 0.0476(19) 0.0434(15) -0.0048(14) 0.0173(12) -0.0038(13)
O1B 0.0600(15) 0.0405(19) 0.0496(17) -0.0091(15) 0.0180(12) -0.0035(13)
O1C 0.0498(13) 0.0436(19) 0.0364(15) -0.0032(14) 0.0113(11) -0.0015(13)
O1D 0.0591(15) 0.0391(18) 0.0398(15) 0.0042(14) 0.0121(11) 0.0025(13)
O1E 0.0543(14) 0.043(2) 0.0444(16) 0.0082(15) 0.0129(11) 0.0079(13)
N1 0.0501(17) 0.060(3) 0.042(2) 0.006(2) 0.0105(14) 0.0003(18)
N2 0.0352(14) 0.047(2) 0.0436(18) 0.0051(17) 0.0080(12) -0.0026(14)
N1A 0.066(2) 0.067(3) 0.045(2) 0.004(2) 0.0186(16) 0.001(2)
N2A 0.0348(15) 0.059(2) 0.0458(18) 0.0077(18) 0.0092(13) -0.0048(15)
N1B 0.0627(19) 0.057(3) 0.043(2) 0.0022(19) 0.0158(15) 0.0025(18)
N2B 0.0359(15) 0.053(2) 0.0474(19) 0.0106(18) 0.0072(13) -0.0020(15)
N1C 0.0573(18) 0.062(3) 0.0357(19) 0.0031(19) 0.0105(14) 0.0054(19)
N2C 0.0353(14) 0.051(2) 0.0348(16) -0.0008(16) 0.0123(12) -0.0042(14)
N1D 0.0616(19) 0.060(3) 0.0364(19) -0.0058(19) 0.0102(15) 0.0010(19)
N2D 0.0400(15) 0.042(2) 0.0351(16) -0.0017(15) 0.0133(12) -0.0005(14)
N1E 0.0524(18) 0.069(3) 0.040(2) -0.001(2) 0.0099(15) 0.0025(19)
N2E 0.0407(16) 0.057(2) 0.0460(19) -0.0049(18) 0.0094(13) 0.0056(15)
C1 0.0418(19) 0.073(4) 0.035(2) -0.009(2) 0.0076(16) -0.004(2)
C2 0.0466(19) 0.040(3) 0.042(2) 0.002(2) 0.0091(16) -0.0022(17)
C3 0.0278(14) 0.030(2) 0.0373(19) -0.0065(17) 0.0087(13) -0.0031(14)
C4 0.0288(14) 0.029(2) 0.0389(19) 0.0001(16) 0.0126(13) 0.0031(14)
C5 0.0351(16) 0.032(2) 0.0394(19) 0.0041(17) 0.0120(13) -0.0023(15)
C6 0.0359(16) 0.034(2) 0.039(2) -0.0005(17) 0.0093(14) -0.0019(15)
C7 0.0384(16) 0.035(2) 0.039(2) 0.0019(17) 0.0156(14) 0.0064(15)
C8 0.0479(18) 0.029(2) 0.047(2) 0.0071(18) 0.0186(16) 0.0000(16)
C9 0.0380(17) 0.032(2) 0.043(2) -0.0042(17) 0.0108(14) -0.0059(15)
C10 0.066(2) 0.040(3) 0.041(2) 0.0096(19) 0.0226(17) 0.0129(19)
C11 0.0469(18) 0.045(3) 0.035(2) 0.0096(19) 0.0135(15) 0.0025(17)
C12 0.0400(18) 0.053(3) 0.044(2) 0.014(2) 0.0133(15) 0.0062(17)
C13 0.0363(16) 0.041(2) 0.0344(19) 0.0054(17) 0.0113(14) -0.0041(16)
C14 0.0495(19) 0.046(3) 0.040(2) -0.003(2) 0.0141(16) -0.0039(18)
C15 0.0475(19) 0.050(3) 0.057(2) -0.007(2) 0.0203(17) 0.000(2)
C16 0.0350(17) 0.061(3) 0.056(2) 0.000(2) 0.0102(16) 0.0021(18)
C17 0.0415(18) 0.046(3) 0.043(2) -0.005(2) 0.0083(16) -0.0047(18)
C18 0.0397(17) 0.040(2) 0.0295(18) 0.0070(17) 0.0090(14) 0.0003(17)
C19 0.0437(19) 0.069(3) 0.058(3) 0.012(2) 0.0028(17) -0.012(2)
C1A 0.057(2) 0.061(3) 0.042(2) -0.004(2) 0.0141(18) 0.007(2)
C2A 0.064(2) 0.053(3) 0.046(2) 0.000(2) 0.0210(18) -0.010(2)
C3A 0.0374(16) 0.036(2) 0.044(2) -0.0037(19) 0.0191(14) -0.0011(15)
C4A 0.0351(16) 0.034(2) 0.0417(19) 0.0002(17) 0.0192(14) 0.0043(15)
C5A 0.0392(16) 0.032(2) 0.046(2) 0.0034(18) 0.0201(15) 0.0015(15)
C6A 0.0455(18) 0.034(2) 0.046(2) 0.0002(18) 0.0189(15) 0.0051(16)
C7A 0.0492(18) 0.032(2) 0.044(2) 0.0059(18) 0.0249(15) 0.0122(16)
C8A 0.059(2) 0.032(2) 0.053(2) 0.005(2) 0.0308(17) -0.0001(18)
C9A 0.0489(19) 0.032(2) 0.049(2) -0.0021(19) 0.0222(16) -0.0019(16)
C10A 0.068(2) 0.046(3) 0.047(2) 0.007(2) 0.0255(18) 0.013(2)
C11A 0.0477(18) 0.043(3) 0.0348(19) 0.0102(18) 0.0175(15) 0.0109(17)
C12A 0.0437(19) 0.052(3) 0.054(2) 0.013(2) 0.0250(17) 0.0145(18)
C13A 0.0374(17) 0.038(2) 0.035(2) 0.0065(18) 0.0121(14) 0.0009(16)
C14A 0.053(2) 0.042(3) 0.047(2) -0.009(2) 0.0197(17) -0.0100(19)
C15A 0.054(2) 0.047(3) 0.058(3) -0.001(2) 0.0285(18) 0.006(2)
C16A 0.0369(18) 0.056(3) 0.056(3) -0.003(2) 0.0168(17) 0.0012(19)
C17A 0.0406(18) 0.043(3) 0.043(2) -0.003(2) 0.0107(15) -0.0047(18)
C18A 0.0406(17) 0.036(2) 0.0315(19) 0.0040(18) 0.0138(14) -0.0003(16)
C19A 0.0444(19) 0.068(3) 0.067(3) 0.012(3) 0.0023(18) -0.020(2)
C1B 0.053(2) 0.070(4) 0.044(2) -0.009(2) 0.0160(18) 0.001(2)
C2B 0.059(2) 0.044(3) 0.041(2) 0.002(2) 0.0166(17) -0.0015(19)
C3B 0.0360(16) 0.035(2) 0.042(2) -0.0034(18) 0.0182(14) 0.0003(15)
C4B 0.0337(15) 0.029(2) 0.042(2) 0.0017(17) 0.0190(14) 0.0082(14)
C5B 0.0377(16) 0.035(2) 0.044(2) 0.0056(18) 0.0181(14) 0.0022(15)
C6B 0.0418(17) 0.033(2) 0.043(2) 0.0041(18) 0.0156(14) 0.0081(15)
C7B 0.0521(19) 0.037(2) 0.041(2) 0.0078(18) 0.0245(16) 0.0151(17)
C8B 0.060(2) 0.030(2) 0.053(2) 0.010(2) 0.0294(18) 0.0061(18)
C9B 0.0502(19) 0.031(2) 0.051(2) -0.0020(18) 0.0246(17) 0.0008(16)
C10B 0.074(2) 0.045(3) 0.044(2) 0.014(2) 0.0292(19) 0.020(2)
C11B 0.050(2) 0.045(3) 0.042(2) 0.0097(19) 0.0212(16) 0.0081(18)
C12B 0.0422(19) 0.060(3) 0.053(2) 0.023(2) 0.0202(17) 0.0133(18)
C13B 0.0377(17) 0.042(2) 0.036(2) 0.0087(19) 0.0119(14) -0.0018(17)
C14B 0.057(2) 0.042(3) 0.044(2) -0.001(2) 0.0186(17) -0.0023(19)
C15B 0.052(2) 0.048(3) 0.060(3) -0.007(2) 0.0222(18) 0.002(2)
C16B 0.0359(18) 0.064(3) 0.054(3) 0.002(3) 0.0121(16) 0.005(2)
C17B 0.0425(19) 0.052(3) 0.044(2) -0.004(2) 0.0112(16) -0.0066(19)
C18B 0.0419(17) 0.040(2) 0.0317(19) 0.0075(19) 0.0130(14) 0.0021(17)
C19B 0.053(2) 0.076(3) 0.063(3) 0.018(3) -0.0035(18) -0.019(2)
C1C 0.050(2) 0.052(3) 0.035(2) -0.003(2) 0.0100(16) 0.007(2)
C2C 0.056(2) 0.043(3) 0.038(2) 0.001(2) 0.0119(17) -0.0025(18)
C3C 0.0358(16) 0.035(2) 0.0373(19) -0.0037(19) 0.0138(14) 0.0028(15)
C4C 0.0349(15) 0.031(2) 0.0357(18) -0.0014(16) 0.0145(13) 0.0041(14)
C5C 0.0404(16) 0.027(2) 0.0400(19) 0.0036(17) 0.0180(14) -0.0002(14)
C6C 0.0457(17) 0.036(2) 0.0349(19) -0.0002(17) 0.0164(14) -0.0001(16)
C7C 0.0466(18) 0.031(2) 0.0362(19) 0.0023(17) 0.0202(14) 0.0074(15)
C8C 0.0534(19) 0.030(2) 0.048(2) 0.0023(18) 0.0270(16) -0.0009(16)
C9C 0.0440(17) 0.030(2) 0.044(2) -0.0020(17) 0.0160(15) -0.0027(15)
C10C 0.058(2) 0.037(2) 0.037(2) 0.0023(18) 0.0188(16) 0.0067(17)
C11C 0.0447(17) 0.040(2) 0.0268(17) 0.0065(17) 0.0133(14) 0.0080(16)
C12C 0.0429(18) 0.052(3) 0.039(2) 0.007(2) 0.0209(15) 0.0078(18)
C13C 0.0365(17) 0.039(2) 0.0264(18) 0.0055(17) 0.0110(13) -0.0036(16)
C14C 0.0497(19) 0.037(2) 0.038(2) -0.0079(19) 0.0181(15) -0.0082(18)
C15C 0.0450(19) 0.047(3) 0.051(2) -0.003(2) 0.0220(17) 0.0062(19)
C16C 0.0375(18) 0.053(3) 0.054(2) -0.001(2) 0.0148(16) 0.0049(19)
C17C 0.0393(18) 0.046(3) 0.035(2) -0.002(2) 0.0080(15) -0.0022(18)
C18C 0.0362(16) 0.036(2) 0.0285(18) 0.0036(17) 0.0115(13) -0.0004(16)
C19C 0.0413(18) 0.060(3) 0.048(2) -0.001(2) 0.0115(15) -0.0153(19)
C1D 0.052(2) 0.065(3) 0.035(2) 0.001(2) 0.0096(16) -0.005(2)
C2D 0.062(2) 0.043(3) 0.041(2) -0.004(2) 0.0143(17) 0.0018(19)
C3D 0.0352(16) 0.033(2) 0.043(2) 0.0011(18) 0.0154(14) -0.0022(15)
C4D 0.0372(15) 0.026(2) 0.0378(19) 0.0017(16) 0.0165(13) -0.0047(14)
C5D 0.0418(17) 0.036(2) 0.040(2) -0.0025(18) 0.0206(14) -0.0009(15)
C6D 0.0446(17) 0.037(2) 0.040(2) 0.0019(19) 0.0167(14) -0.0017(16)
C7D 0.0521(19) 0.037(2) 0.040(2) -0.0017(18) 0.0240(16) -0.0133(17)
C8D 0.066(2) 0.028(2) 0.052(2) -0.007(2) 0.0316(18) -0.0051(18)
C9D 0.054(2) 0.030(2) 0.049(2) -0.0001(19) 0.0220(17) -0.0004(16)
C10D 0.086(3) 0.035(2) 0.036(2) -0.0057(19) 0.0268(18) -0.021(2)
C11D 0.057(2) 0.042(3) 0.0329(19) -0.0045(19) 0.0212(16) -0.0064(19)
C12D 0.0443(19) 0.058(3) 0.040(2) -0.013(2) 0.0205(16) -0.0134(19)
C13D 0.0369(16) 0.039(2) 0.034(2) -0.0050(19) 0.0163(14) 0.0029(16)
C14D 0.0455(18) 0.043(3) 0.044(2) 0.003(2) 0.0213(16) -0.0008(18)
C15D 0.0448(19) 0.051(3) 0.066(3) 0.007(2) 0.0258(18) -0.004(2)
C16D 0.0373(19) 0.069(4) 0.067(3) -0.001(3) 0.0137(18) -0.003(2)
C17D 0.047(2) 0.054(3) 0.042(2) 0.006(2) 0.0100(17) 0.004(2)
C18D 0.0449(18) 0.038(2) 0.0319(19) -0.0036(19) 0.0159(15) -0.0017(17)
C19D 0.0440(19) 0.058(3) 0.050(2) -0.006(2) 0.0100(16) 0.0094(19)
C1E 0.049(2) 0.053(3) 0.037(2) 0.008(2) 0.0088(16) 0.001(2)
C2E 0.048(2) 0.049(3) 0.041(2) 0.000(2) 0.0094(16) 0.0069(19)
C3E 0.0288(15) 0.035(2) 0.0377(19) 0.0039(18) 0.0084(13) -0.0003(15)
C4E 0.0282(14) 0.035(2) 0.0387(19) -0.0019(17) 0.0129(13) -0.0041(15)
C5E 0.0354(16) 0.030(2) 0.041(2) -0.0052(17) 0.0142(14) 0.0008(15)
C6E 0.0408(17) 0.037(2) 0.039(2) 0.0024(18) 0.0111(14) 0.0007(16)
C7E 0.0497(18) 0.036(2) 0.042(2) -0.0033(18) 0.0198(16) -0.0088(17)
C8E 0.055(2) 0.034(2) 0.052(2) -0.006(2) 0.0271(17) -0.0014(18)
C9E 0.0445(18) 0.034(2) 0.047(2) 0.0044(19) 0.0168(16) 0.0046(17)
C10E 0.081(3) 0.057(3) 0.044(2) -0.011(2) 0.025(2) -0.019(2)
C11E 0.053(2) 0.050(3) 0.032(2) -0.0126(19) 0.0140(16) -0.0136(19)
C12E 0.0458(19) 0.053(3) 0.047(2) -0.014(2) 0.0176(16) -0.0120(19)
C13E 0.0385(17) 0.043(2) 0.035(2) -0.0054(19) 0.0107(14) 0.0022(16)
C14E 0.059(2) 0.047(3) 0.050(2) 0.009(2) 0.0236(18) 0.010(2)
C15E 0.048(2) 0.058(3) 0.067(3) -0.004(2) 0.0240(19) -0.008(2)
C16E 0.0405(19) 0.060(3) 0.064(3) 0.000(3) 0.0122(18) -0.001(2)
C17E 0.0461(19) 0.045(3) 0.045(2) 0.000(2) 0.0079(16) 0.0016(18)
C18E 0.0411(17) 0.040(2) 0.0343(19) -0.0069(18) 0.0121(14) -0.0022(17)
C19E 0.054(2) 0.065(3) 0.064(3) -0.003(3) 0.0058(18) 0.023(2)

loop_
_atom_type_symbol
_atom_type_description
_atom_type_scat_dispersion_real
_atom_type_scat_dispersion_imag
_atom_type_scat_source
C C 0.0033 0.0016 'International Tables Vol C Tables 4.2.6.8 and 6.1.1.4'
H H 0.0000 0.0000 'International Tables Vol C Tables 4.2.6.8 and 6.1.1.4'
N N 0.0061 0.0033 'International Tables Vol C Tables 4.2.6.8 and 6.1.1.4'
O O 0.0106 0.0060 'International Tables Vol C Tables 4.2.6.8 and 6.1.1.4'

loop_
_geom_angle_atom_site_label_1
_geom_angle_atom_site_label_2
_geom_angle_atom_site_label_3
_geom_angle
_geom_angle_site_symmetry_1
_geom_angle_site_symmetry_3
_geom_angle_publ_flag
C1 O1 C3 104.3(4) . . ?
C1A O1A C3A 105.0(4) . . ?
C1B O1B C3B 104.4(4) . . ?
C1C O1C C3C 104.7(4) . . ?
C1D O1D C3D 104.5(4) . . ?
C1E O1E C3E 104.6(4) . . ?
C1 N1 C2 103.6(4) . . ?
C13 N2 C12 106.9(3) . . ?
C13 N2 C19 126.3(4) . . ?
C12 N2 C19 126.7(3) . . ?
C1A N1A C2A 103.8(4) . . ?
C12A N2A C13A 109.3(4) . . ?
C12A N2A C19A 126.2(3) . . ?
C13A N2A C19A 124.4(4) . . ?
C1B N1B C2B 104.3(4) . . ?
C13B N2B C12B 106.5(3) . . ?
C13B N2B C19B 126.3(4) . . ?
C12B N2B C19B 127.2(3) . . ?
C1C N1C C2C 103.7(4) . . ?
C12C N2C C13C 108.5(3) . . ?
C12C N2C C19C 127.2(3) . . ?
C13C N2C C19C 124.1(4) . . ?
C1D N1D C2D 104.2(4) . . ?
C13D N2D C12D 106.6(3) . . ?
C13D N2D C19D 126.7(4) . . ?
C12D N2D C19D 126.7(3) . . ?
C1E N1E C2E 103.5(4) . . ?
C12E N2E C13E 108.9(4) . . ?
C12E N2E C19E 126.3(3) . . ?
C13E N2E C19E 124.7(4) . . ?
N1 C1 O1 115.0(4) . . ?
N1 C1 H1 122.5 . . ?
O1 C1 H1 122.5 . . ?
C3 C2 N1 110.6(4) . . ?
C3 C2 H2 124.7 . . ?
N1 C2 H2 124.7 . . ?
C2 C3 O1 106.6(3) . . ?
C2 C3 C4 135.3(4) . . ?
O1 C3 C4 118.2(4) . . ?
C5 C4 C9 117.8(3) . . ?
C5 C4 C3 120.4(4) . . ?
C9 C4 C3 121.7(4) . . ?
C6 C5 C4 121.2(4) . . ?
C6 C5 H5 119.4 . . ?
C4 C5 H5 119.4 . . ?
C5 C6 C7 121.0(4) . . ?
C5 C6 H6 119.5 . . ?
C7 C6 H6 119.5 . . ?
C6 C7 C8 117.9(3) . . ?
C6 C7 C10 122.2(4) . . ?
C8 C7 C10 119.9(4) . . ?
C9 C8 C7 121.5(4) . . ?
C9 C8 H8 119.2 . . ?
C7 C8 H8 119.2 . . ?
C8 C9 C4 120.6(4) . . ?
C8 C9 H9 119.7 . . ?
C4 C9 H9 119.7 . . ?
C11 C10 C7 117.0(4) . . ?
C11 C10 H10A 108.0 . . ?
C7 C10 H10A 108.0 . . ?
C11 C10 H10B 108.0 . . ?
C7 C10 H10B 108.0 . . ?
H10A C10 H10B 107.3 . . ?
C12 C11 C18 106.2(4) . . ?
C12 C11 C10 127.0(4) . . ?
C18 C11 C10 126.6(3) . . ?
C11 C12 N2 110.8(3) . . ?
C11 C12 H12 124.6 . . ?
N2 C12 H12 124.6 . . ?
N2 C13 C18 108.8(4) . . ?
N2 C13 C14 128.5(4) . . ?
C18 C13 C14 122.6(3) . . ?
C15 C14 C13 117.1(4) . . ?
C15 C14 H14 121.4 . . ?
C13 C14 H14 121.4 . . ?
C14 C15 C16 121.2(4) . . ?
C14 C15 H15 119.4 . . ?
C16 C15 H15 119.4 . . ?
C17 C16 C15 121.1(3) . . ?
C17 C16 H16 119.4 . . ?
C15 C16 H16 119.4 . . ?
C16 C17 C18 119.4(4) . . ?
C16 C17 H17 120.3 . . ?
C18 C17 H17 120.3 . . ?
C17 C18 C13 118.5(4) . . ?
C17 C18 C11 134.3(4) . . ?
C13 C18 C11 107.2(3) . . ?
N2 C19 H19A 109.5 . . ?
N2 C19 H19B 109.5 . . ?
H19A C19 H19B 109.5 . . ?
N2 C19 H19C 109.5 . . ?
H19A C19 H19C 109.5 . . ?
H19B C19 H19C 109.5 . . ?
N1A C1A O1A 115.0(5) . . ?
N1A C1A H1A 122.5 . . ?
O1A C1A H1A 122.5 . . ?
C3A C2A N1A 110.7(5) . . ?
C3A C2A H2A 124.6 . . ?
N1A C2A H2A 124.6 . . ?
C2A C3A O1A 105.6(3) . . ?
C2A C3A C4A 136.7(4) . . ?
O1A C3A C4A 117.7(4) . . ?
C9A C4A C5A 118.5(3) . . ?
C9A C4A C3A 122.5(4) . . ?
C5A C4A C3A 119.0(4) . . ?
C6A C5A C4A 120.2(4) . . ?
C6A C5A H5A 119.9 . . ?
C4A C5A H5A 119.9 . . ?
C5A C6A C7A 120.8(4) . . ?
C5A C6A H6A 119.6 . . ?
C7A C6A H6A 119.6 . . ?
C8A C7A C6A 118.0(4) . . ?
C8A C7A C10A 119.3(4) . . ?
C6A C7A C10A 122.6(4) . . ?
C9A C8A C7A 121.6(4) . . ?
C9A C8A H8A 119.2 . . ?
C7A C8A H8A 119.2 . . ?
C8A C9A C4A 120.8(4) . . ?
C8A C9A H9A 119.6 . . ?
C4A C9A H9A 119.6 . . ?
C11A C10A C7A 116.5(4) . . ?
C11A C10A H10C 108.2 . . ?
C7A C10A H10C 108.2 . . ?
C11A C10A H10D 108.2 . . ?
C7A C10A H10D 108.2 . . ?
H10C C10A H10D 107.3 . . ?
C12A C11A C18A 104.9(4) . . ?
C12A C11A C10A 128.3(4) . . ?
C18A C11A C10A 126.8(3) . . ?
N2A C12A C11A 111.5(3) . . ?
N2A C12A H12A 124.2 . . ?
C11A C12A H12A 124.2 . . ?
N2A C13A C14A 131.6(4) . . ?
N2A C13A C18A 106.5(4) . . ?
C14A C13A C18A 121.9(3) . . ?
C15A C14A C13A 117.9(4) . . ?
C15A C14A H14A 121.0 . . ?
C13A C14A H14A 121.0 . . ?
C14A C15A C16A 122.0(4) . . ?
C14A C15A H15A 119.0 . . ?
C16A C15A H15A 119.0 . . ?
C17A C16A C15A 120.7(3) . . ?
C17A C16A H16A 119.6 . . ?
C15A C16A H16A 119.6 . . ?
C16A C17A C18A 118.9(4) . . ?
C16A C17A H17A 120.6 . . ?
C18A C17A H17A 120.6 . . ?
C17A C18A C13A 118.6(4) . . ?
C17A C18A C11A 133.6(4) . . ?
C13A C18A C11A 107.8(3) . . ?
N2A C19A H19D 109.5 . . ?
N2A C19A H19E 109.5 . . ?
H19D C19A H19E 109.5 . . ?
N2A C19A H19F 109.5 . . ?
H19D C19A H19F 109.5 . . ?
H19E C19A H19F 109.5 . . ?
N1B C1B O1B 114.6(4) . . ?
N1B C1B H1B 122.7 . . ?
O1B C1B H1B 122.7 . . ?
C3B C2B N1B 110.0(4) . . ?
C3B C2B H2B 125.0 . . ?
N1B C2B H2B 125.0 . . ?
C2B C3B O1B 106.7(3) . . ?
C2B C3B C4B 135.1(4) . . ?
O1B C3B C4B 118.2(4) . . ?
C9B C4B C5B 118.2(3) . . ?
C9B C4B C3B 121.5(4) . . ?
C5B C4B C3B 120.3(4) . . ?
C6B C5B C4B 120.7(4) . . ?
C6B C5B H5B 119.6 . . ?
C4B C5B H5B 119.6 . . ?
C5B C6B C7B 121.4(4) . . ?
C5B C6B H6B 119.3 . . ?
C7B C6B H6B 119.3 . . ?
C8B C7B C6B 117.4(4) . . ?
C8B C7B C10B 120.8(4) . . ?
C6B C7B C10B 121.7(4) . . ?
C9B C8B C7B 121.9(4) . . ?
C9B C8B H8B 119.1 . . ?
C7B C8B H8B 119.1 . . ?
C8B C9B C4B 120.3(4) . . ?
C8B C9B H9B 119.8 . . ?
C4B C9B H9B 119.8 . . ?
C11B C10B C7B 117.5(4) . . ?
C11B C10B H10E 107.9 . . ?
C7B C10B H10E 107.9 . . ?
C11B C10B H10F 107.9 . . ?
C7B C10B H10F 107.9 . . ?
H10E C10B H10F 107.2 . . ?
C12B C11B C18B 106.1(4) . . ?
C12B C11B C10B 127.9(4) . . ?
C18B C11B C10B 125.9(4) . . ?
C11B C12B N2B 111.4(3) . . ?
C11B C12B H12B 124.3 . . ?
N2B C12B H12B 124.3 . . ?
N2B C13B C18B 108.9(4) . . ?
N2B C13B C14B 128.2(4) . . ?
C18B C13B C14B 122.8(3) . . ?
C15B C14B C13B 117.0(4) . . ?
C15B C14B H14B 121.5 . . ?
C13B C14B H14B 121.5 . . ?
C14B C15B C16B 121.3(4) . . ?
C14B C15B H15B 119.4 . . ?
C16B C15B H15B 119.4 . . ?
C17B C16B C15B 121.4(3) . . ?
C17B C16B H16B 119.3 . . ?
C15B C16B H16B 119.3 . . ?
C16B C17B C18B 118.8(4) . . ?
C16B C17B H17B 120.6 . . ?
C18B C17B H17B 120.6 . . ?
C17B C18B C13B 118.6(4) . . ?
C17B C18B C11B 134.4(4) . . ?
C13B C18B C11B 107.0(3) . . ?
N2B C19B H19G 109.5 . . ?
N2B C19B H19H 109.5 . . ?
H19G C19B H19H 109.5 . . ?
N2B C19B H19I 109.5 . . ?
H19G C19B H19I 109.5 . . ?
H19H C19B H19I 109.5 . . ?
N1C C1C O1C 114.8(4) . . ?
N1C C1C H1C 122.6 . . ?
O1C C1C H1C 122.6 . . ?
C3C C2C N1C 110.5(4) . . ?
C3C C2C H2C 124.7 . . ?
N1C C2C H2C 124.7 . . ?
C2C C3C O1C 106.3(3) . . ?
C2C C3C C4C 136.1(4) . . ?
O1C C3C C4C 117.6(4) . . ?
C9C C4C C5C 118.6(3) . . ?
C9C C4C C3C 122.1(4) . . ?
C5C C4C C3C 119.3(4) . . ?
C6C C5C C4C 120.7(4) . . ?
C6C C5C H5C 119.7 . . ?
C4C C5C H5C 119.7 . . ?
C5C C6C C7C 120.7(4) . . ?
C5C C6C H6C 119.6 . . ?
C7C C6C H6C 119.6 . . ?
C8C C7C C6C 118.1(3) . . ?
C8C C7C C10C 118.8(4) . . ?
C6C C7C C10C 123.1(4) . . ?
C9C C8C C7C 121.7(4) . . ?
C9C C8C H8C 119.1 . . ?
C7C C8C H8C 119.1 . . ?
C8C C9C C4C 120.2(4) . . ?
C8C C9C H9C 119.9 . . ?
C4C C9C H9C 119.9 . . ?
C11C C10C C7C 115.8(4) . . ?
C11C C10C H10G 108.3 . . ?
C7C C10C H10G 108.3 . . ?
C11C C10C H10H 108.3 . . ?
C7C C10C H10H 108.3 . . ?
H10G C10C H10H 107.4 . . ?
C12C C11C C18C 105.4(4) . . ?
C12C C11C C10C 127.8(3) . . ?
C18C C11C C10C 126.7(3) . . ?
N2C C12C C11C 111.5(3) . . ?
N2C C12C H12C 124.3 . . ?
C11C C12C H12C 124.3 . . ?
N2C C13C C14C 130.9(4) . . ?
N2C C13C C18C 107.6(3) . . ?
C14C C13C C18C 121.5(3) . . ?
C13C C14C C15C 118.4(4) . . ?
C13C C14C H14C 120.8 . . ?
C15C C14C H14C 120.8 . . ?
C14C C15C C16C 120.9(4) . . ?
C14C C15C H15C 119.6 . . ?
C16C C15C H15C 119.5 . . ?
C17C C16C C15C 121.4(3) . . ?
C17C C16C H16C 119.3 . . ?
C15C C16C H16C 119.3 . . ?
C16C C17C C18C 118.4(4) . . ?
C16C C17C H17C 120.8 . . ?
C18C C17C H17C 120.8 . . ?
C17C C18C C13C 119.2(4) . . ?
C17C C18C C11C 133.7(4) . . ?
C13C C18C C11C 107.0(3) . . ?
N2C C19C H19J 109.5 . . ?
N2C C19C H19K 109.5 . . ?
H19J C19C H19K 109.5 . . ?
N2C C19C H19L 109.5 . . ?
H19J C19C H19L 109.5 . . ?
H19K C19C H19L 109.5 . . ?
N1D C1D O1D 114.4(5) . . ?
N1D C1D H1D 122.8 . . ?
O1D C1D H1D 122.8 . . ?
C3D C2D N1D 110.0(4) . . ?
C3D C2D H2D 125.0 . . ?
N1D C2D H2D 125.0 . . ?
C2D C3D O1D 106.8(3) . . ?
C2D C3D C4D 135.5(4) . . ?
O1D C3D C4D 117.6(3) . . ?
C9D C4D C5D 118.8(3) . . ?
C9D C4D C3D 121.4(4) . . ?
C5D C4D C3D 119.8(3) . . ?
C6D C5D C4D 120.6(4) . . ?
C6D C5D H5D 119.7 . . ?
C4D C5D H5D 119.7 . . ?
C5D C6D C7D 121.2(4) . . ?
C5D C6D H6D 119.4 . . ?
C7D C6D H6D 119.4 . . ?
C8D C7D C6D 117.6(4) . . ?
C8D C7D C10D 120.4(4) . . ?
C6D C7D C10D 121.9(4) . . ?
C9D C8D C7D 121.9(4) . . ?
C9D C8D H8D 119.1 . . ?
C7D C8D H8D 119.1 . . ?
C8D C9D C4D 119.9(4) . . ?
C8D C9D H9D 120.1 . . ?
C4D C9D H9D 120.1 . . ?
C11D C10D C7D 116.4(4) . . ?
C11D C10D H10I 108.2 . . ?
C7D C10D H10I 108.2 . . ?
C11D C10D H10J 108.2 . . ?
C7D C10D H10J 108.2 . . ?
H10I C10D H10J 107.3 . . ?
C12D C11D C18D 106.8(4) . . ?
C12D C11D C10D 126.2(4) . . ?
C18D C11D C10D 126.9(4) . . ?
C11D C12D N2D 111.2(3) . . ?
C11D C12D H12D 124.4 . . ?
N2D C12D H12D 124.4 . . ?
N2D C13D C14D 128.5(4) . . ?
N2D C13D C18D 108.7(4) . . ?
C14D C13D C18D 122.7(3) . . ?
C15D C14D C13D 116.9(4) . . ?
C15D C14D H14D 121.5 . . ?
C13D C14D H14D 121.5 . . ?
C14D C15D C16D 121.1(4) . . ?
C14D C15D H15D 119.5 . . ?
C16D C15D H15D 119.5 . . ?
C17D C16D C15D 121.5(4) . . ?
C17D C16D H16D 119.2 . . ?
C15D C16D H16D 119.2 . . ?
C16D C17D C18D 119.0(4) . . ?
C16D C17D H17D 120.5 . . ?
C18D C17D H17D 120.5 . . ?
C17D C18D C13D 118.8(4) . . ?
C17D C18D C11D 134.5(4) . . ?
C13D C18D C11D 106.7(3) . . ?
N2D C19D H19M 109.5 . . ?
N2D C19D H19N 109.5 . . ?
H19M C19D H19N 109.5 . . ?
N2D C19D H19O 109.5 . . ?
H19M C19D H19O 109.5 . . ?
H19N C19D H19O 109.5 . . ?
N1E C1E O1E 114.9(4) . . ?
N1E C1E H1E 122.5 . . ?
O1E C1E H1E 122.5 . . ?
C3E C2E N1E 111.1(4) . . ?
C3E C2E H2E 124.4 . . ?
N1E C2E H2E 124.4 . . ?
C2E C3E O1E 105.9(3) . . ?
C2E C3E C4E 136.2(4) . . ?
O1E C3E C4E 117.9(4) . . ?
C9E C4E C5E 118.0(3) . . ?
C9E C4E C3E 122.2(4) . . ?
C5E C4E C3E 119.7(4) . . ?
C6E C5E C4E 121.0(4) . . ?
C6E C5E H5E 119.5 . . ?
C4E C5E H5E 119.5 . . ?
C5E C6E C7E 120.9(4) . . ?
C5E C6E H6E 119.5 . . ?
C7E C6E H6E 119.6 . . ?
C8E C7E C6E 118.0(4) . . ?
C8E C7E C10E 119.4(4) . . ?
C6E C7E C10E 122.6(4) . . ?
C9E C8E C7E 121.6(4) . . ?
C9E C8E H8E 119.2 . . ?
C7E C8E H8E 119.2 . . ?
C8E C9E C4E 120.5(4) . . ?
C8E C9E H9E 119.7 . . ?
C4E C9E H9E 119.7 . . ?
C11E C10E C7E 115.1(4) . . ?
C11E C10E H10K 108.5 . . ?
C7E C10E H10K 108.5 . . ?
C11E C10E H10L 108.5 . . ?
C7E C10E H10L 108.5 . . ?
H10K C10E H10L 107.5 . . ?
C12E C11E C18E 105.2(4) . . ?
C12E C11E C10E 127.4(4) . . ?
C18E C11E C10E 127.3(4) . . ?
N2E C12E C11E 111.4(3) . . ?
N2E C12E H12E 124.3 . . ?
C11E C12E H12E 124.3 . . ?
N2E C13E C14E 130.7(4) . . ?
N2E C13E C18E 107.0(4) . . ?
C14E C13E C18E 122.2(3) . . ?
C15E C14E C13E 117.8(4) . . ?
C15E C14E H14E 121.1 . . ?
C13E C14E H14E 121.1 . . ?
C14E C15E C16E 121.8(4) . . ?
C14E C15E H15E 119.1 . . ?
C16E C15E H15E 119.1 . . ?
C17E C16E C15E 121.0(4) . . ?
C17E C16E H16E 119.5 . . ?
C15E C16E H16E 119.5 . . ?
C16E C17E C18E 118.5(4) . . ?
C16E C17E H17E 120.8 . . ?
C18E C17E H17E 120.8 . . ?
C17E C18E C11E 133.8(4) . . ?
C17E C18E C13E 118.7(4) . . ?
C11E C18E C13E 107.4(3) . . ?
N2E C19E H19P 109.5 . . ?
N2E C19E H19Q 109.5 . . ?
H19P C19E H19Q 109.5 . . ?
N2E C19E H19R 109.5 . . ?
H19P C19E H19R 109.5 . . ?
H19Q C19E H19R 109.5 . . ?

loop_
_geom_bond_atom_site_label_1
_geom_bond_atom_site_label_2
_geom_bond_distance
_geom_bond_site_symmetry_2
_geom_bond_publ_flag
O1 C1 1.350(5) . ?
O1 C3 1.375(5) . ?
O1A C1A 1.356(5) . ?
O1A C3A 1.388(5) . ?
O1B C1B 1.355(5) . ?
O1B C3B 1.378(5) . ?
O1C C1C 1.350(5) . ?
O1C C3C 1.386(5) . ?
O1D C1D 1.354(5) . ?
O1D C3D 1.376(5) . ?
O1E C1E 1.354(5) . ?
O1E C3E 1.387(5) . ?
N1 C1 1.271(7) . ?
N1 C2 1.385(5) . ?
N2 C13 1.378(4) . ?
N2 C12 1.395(6) . ?
N2 C19 1.448(5) . ?
N1A C1A 1.266(7) . ?
N1A C2A 1.400(5) . ?
N2A C12A 1.360(6) . ?
N2A C13A 1.373(4) . ?
N2A C19A 1.458(5) . ?
N1B C1B 1.273(7) . ?
N1B C2B 1.388(5) . ?
N2B C13B 1.372(4) . ?
N2B C12B 1.393(6) . ?
N2B C19B 1.452(6) . ?
N1C C1C 1.287(7) . ?
N1C C2C 1.391(5) . ?
N2C C12C 1.357(6) . ?
N2C C13C 1.374(4) . ?
N2C C19C 1.456(5) . ?
N1D C1D 1.286(7) . ?
N1D C2D 1.381(5) . ?
N2D C13D 1.380(4) . ?
N2D C12D 1.383(6) . ?
N2D C19D 1.434(5) . ?
N1E C1E 1.268(7) . ?
N1E C2E 1.393(5) . ?
N2E C12E 1.352(6) . ?
N2E C13E 1.368(4) . ?
N2E C19E 1.462(6) . ?
C1 H1 0.9400 . ?
C2 C3 1.332(6) . ?
C2 H2 0.9400 . ?
C3 C4 1.447(5) . ?
C4 C5 1.394(5) . ?
C4 C9 1.396(6) . ?
C5 C6 1.375(5) . ?
C5 H5 0.9400 . ?
C6 C7 1.388(6) . ?
C6 H6 0.9400 . ?
C7 C8 1.392(6) . ?
C7 C10 1.509(5) . ?
C8 C9 1.375(5) . ?
C8 H8 0.9400 . ?
C9 H9 0.9400 . ?
C10 C11 1.499(6) . ?
C10 H10A 0.9800 . ?
C10 H10B 0.9800 . ?
C11 C12 1.359(5) . ?
C11 C18 1.434(5) . ?
C12 H12 0.9400 . ?
C13 C18 1.398(6) . ?
C13 C14 1.410(6) . ?
C14 C15 1.378(5) . ?
C14 H14 0.9400 . ?
C15 C16 1.394(6) . ?
C15 H15 0.9400 . ?
C16 C17 1.386(7) . ?
C16 H16 0.9400 . ?
C17 C18 1.397(4) . ?
C17 H17 0.9400 . ?
C19 H19A 0.9700 . ?
C19 H19B 0.9700 . ?
C19 H19C 0.9700 . ?
C1A H1A 0.9400 . ?
C2A C3A 1.343(6) . ?
C2A H2A 0.9400 . ?
C3A C4A 1.444(5) . ?
C4A C9A 1.383(6) . ?
C4A C5A 1.397(6) . ?
C5A C6A 1.383(5) . ?
C5A H5A 0.9400 . ?
C6A C7A 1.398(6) . ?
C6A H6A 0.9400 . ?
C7A C8A 1.377(6) . ?
C7A C10A 1.510(5) . ?
C8A C9A 1.374(5) . ?
C8A H8A 0.9400 . ?
C9A H9A 0.9400 . ?
C10A C11A 1.493(7) . ?
C10A H10C 0.9800 . ?
C10A H10D 0.9800 . ?
C11A C12A 1.365(6) . ?
C11A C18A 1.441(5) . ?
C12A H12A 0.9400 . ?
C13A C14A 1.377(6) . ?
C13A C18A 1.422(6) . ?
C14A C15A 1.364(5) . ?
C14A H14A 0.9400 . ?
C15A C16A 1.397(6) . ?
C15A H15A 0.9400 . ?
C16A C17A 1.375(6) . ?
C16A H16A 0.9400 . ?
C17A C18A 1.405(4) . ?
C17A H17A 0.9400 . ?
C19A H19D 0.9700 . ?
C19A H19E 0.9700 . ?
C19A H19F 0.9700 . ?
C1B H1B 0.9400 . ?
C2B C3B 1.343(6) . ?
C2B H2B 0.9400 . ?
C3B C4B 1.449(5) . ?
C4B C9B 1.395(6) . ?
C4B C5B 1.396(5) . ?
C5B C6B 1.372(5) . ?
C5B H5B 0.9400 . ?
C6B C7B 1.394(6) . ?
C6B H6B 0.9400 . ?
C7B C8B 1.388(6) . ?
C7B C10B 1.509(5) . ?
C8B C9B 1.375(5) . ?
C8B H8B 0.9400 . ?
C9B H9B 0.9400 . ?
C10B C11B 1.496(6) . ?
C10B H10E 0.9800 . ?
C10B H10F 0.9800 . ?
C11B C12B 1.344(5) . ?
C11B C18B 1.433(5) . ?
C12B H12B 0.9400 . ?
C13B C18B 1.396(6) . ?
C13B C14B 1.403(6) . ?
C14B C15B 1.370(5) . ?
C14B H14B 0.9400 . ?
C15B C16B 1.392(7) . ?
C15B H15B 0.9400 . ?
C16B C17B 1.385(7) . ?
C16B H16B 0.9400 . ?
C17B C18B 1.394(5) . ?
C17B H17B 0.9400 . ?
C19B H19G 0.9700 . ?
C19B H19H 0.9700 . ?
C19B H19I 0.9700 . ?
C1C H1C 0.9400 . ?
C2C C3C 1.343(6) . ?
C2C H2C 0.9400 . ?
C3C C4C 1.452(5) . ?
C4C C9C 1.392(6) . ?
C4C C5C 1.397(5) . ?
C5C C6C 1.380(5) . ?
C5C H5C 0.9400 . ?
C6C C7C 1.393(6) . ?
C6C H6C 0.9400 . ?
C7C C8C 1.389(6) . ?
C7C C10C 1.517(5) . ?
C8C C9C 1.373(5) . ?
C8C H8C 0.9400 . ?
C9C H9C 0.9400 . ?
C10C C11C 1.501(6) . ?
C10C H10G 0.9800 . ?
C10C H10H 0.9800 . ?
C11C C12C 1.374(5) . ?
C11C C18C 1.437(5) . ?
C12C H12C 0.9400 . ?
C13C C14C 1.375(5) . ?
C13C C18C 1.422(5) . ?
C14C C15C 1.379(5) . ?
C14C H14C 0.9400 . ?
C15C C16C 1.402(6) . ?
C15C H15C 0.9400 . ?
C16C C17C 1.375(6) . ?
C16C H16C 0.9400 . ?
C17C C18C 1.404(4) . ?
C17C H17C 0.9400 . ?
C19C H19J 0.9700 . ?
C19C H19K 0.9700 . ?
C19C H19L 0.9700 . ?
C1D H1D 0.9400 . ?
C2D C3D 1.348(6) . ?
C2D H2D 0.9400 . ?
C3D C4D 1.462(5) . ?
C4D C9D 1.389(6) . ?
C4D C5D 1.389(5) . ?
C5D C6D 1.377(5) . ?
C5D H5D 0.9400 . ?
C6D C7D 1.389(6) . ?
C6D H6D 0.9400 . ?
C7D C8D 1.387(6) . ?
C7D C10D 1.511(5) . ?
C8D C9D 1.379(5) . ?
C8D H8D 0.9400 . ?
C9D H9D 0.9400 . ?
C10D C11D 1.508(6) . ?
C10D H10I 0.9800 . ?
C10D H10J 0.9800 . ?
C11D C12D 1.341(6) . ?
C11D C18D 1.426(5) . ?
C12D H12D 0.9400 . ?
C13D C14D 1.396(6) . ?
C13D C18D 1.397(6) . ?
C14D C15D 1.376(5) . ?
C14D H14D 0.9400 . ?
C15D C16D 1.389(7) . ?
C15D H15D 0.9400 . ?
C16D C17D 1.377(7) . ?
C16D H16D 0.9400 . ?
C17D C18D 1.386(5) . ?
C17D H17D 0.9400 . ?
C19D H19M 0.9700 . ?
C19D H19N 0.9700 . ?
C19D H19O 0.9700 . ?
C1E H1E 0.9400 . ?
C2E C3E 1.329(6) . ?
C2E H2E 0.9400 . ?
C3E C4E 1.448(5) . ?
C4E C9E 1.393(6) . ?
C4E C5E 1.397(5) . ?
C5E C6E 1.380(5) . ?
C5E H5E 0.9400 . ?
C6E C7E 1.392(6) . ?
C6E H6E 0.9400 . ?
C7E C8E 1.387(6) . ?
C7E C10E 1.511(5) . ?
C8E C9E 1.380(5) . ?
C8E H8E 0.9400 . ?
C9E H9E 0.9400 . ?
C10E C11E 1.500(7) . ?
C10E H10K 0.9800 . ?
C10E H10L 0.9800 . ?
C11E C12E 1.377(6) . ?
C11E C18E 1.425(5) . ?
C12E H12E 0.9400 . ?
C13E C14E 1.370(6) . ?
C13E C18E 1.427(6) . ?
C14E C15E 1.365(5) . ?
C14E H14E 0.9400 . ?
C15E C16E 1.402(7) . ?
C15E H15E 0.9400 . ?
C16E C17E 1.377(7) . ?
C16E H16E 0.9400 . ?
C17E C18E 1.402(4) . ?
C17E H17E 0.9400 . ?
C19E H19P 0.9700 . ?
C19E H19Q 0.9700 . ?
C19E H19R 0.9700 . ?

loop_
_geom_hbond_atom_site_label_D
_geom_hbond_atom_site_label_H
_geom_hbond_atom_site_label_A
_geom_hbond_distance_DH
_geom_hbond_distance_HA
_geom_hbond_distance_DA
_geom_hbond_angle_DHA
_geom_hbond_site_symmetry_A
C1E H1E N1C 0.94 2.39 3.327(6) 172.0 .
C1D H1D N1 0.94 2.41 3.337(6) 169.8 1_556
C1C H1C N1E 0.94 2.42 3.359(6) 173.6 1_565
C1B H1B N1B 0.94 2.39 3.331(5) 174.9 2_546
C1A H1A N1A 0.94 2.43 3.357(5) 170.2 2_757
C1 H1 N1D 0.94 2.42 3.358(6) 172.1 1_544
C1E H1E N1C 0.94 2.39 3.327(6) 172.0 .
C1D H1D N1 0.94 2.41 3.337(6) 169.8 1_556
C1C H1C N1E 0.94 2.42 3.359(6) 173.6 1_565
C1B H1B N1B 0.94 2.39 3.331(5) 174.9 2_546
C1A H1A N1A 0.94 2.43 3.357(5) 170.2 2_757
C1 H1 N1D 0.94 2.42 3.358(6) 172.1 1_544
C1 H1 N1D 0.94 2.42 3.358(6) 172.1 1_544
C1A H1A N1A 0.94 2.43 3.357(5) 170.2 2_757
C1B H1B N1B 0.94 2.39 3.331(5) 174.9 2_546
C1C H1C N1E 0.94 2.42 3.359(6) 173.6 1_565
C1D H1D N1 0.94 2.41 3.337(6) 169.8 1_556
C1E H1E N1C 0.94 2.39 3.327(6) 172.0 .
C1 H1 N1D 0.94 2.42 3.358(6) 172.1 1_544
C1A H1A N1A 0.94 2.43 3.357(5) 170.2 2_757
C1B H1B N1B 0.94 2.39 3.331(5) 174.9 2_546
C1C H1C N1E 0.94 2.42 3.359(6) 173.6 1_565
C1D H1D N1 0.94 2.41 3.337(6) 169.8 1_556
C1E H1E N1C 0.94 2.39 3.327(6) 172.0 .

loop_
_geom_torsion_atom_site_label_1
_geom_torsion_atom_site_label_2
_geom_torsion_atom_site_label_3
_geom_torsion_atom_site_label_4
_geom_torsion
_geom_torsion_site_symmetry_1
_geom_torsion_site_symmetry_2
_geom_torsion_site_symmetry_3
_geom_torsion_site_symmetry_4
_geom_torsion_publ_flag
C2 N1 C1 O1 -0.2(5) . . . . ?
C3 O1 C1 N1 -0.2(4) . . . . ?
C1 N1 C2 C3 0.6(4) . . . . ?
N1 C2 C3 O1 -0.7(4) . . . . ?
N1 C2 C3 C4 179.6(3) . . . . ?
C1 O1 C3 C2 0.5(4) . . . . ?
C1 O1 C3 C4 -179.7(3) . . . . ?
C2 C3 C4 C5 -13.0(6) . . . . ?
O1 C3 C4 C5 167.3(3) . . . . ?
C2 C3 C4 C9 167.1(4) . . . . ?
O1 C3 C4 C9 -12.6(5) . . . . ?
C9 C4 C5 C6 0.4(5) . . . . ?
C3 C4 C5 C6 -179.5(3) . . . . ?
C4 C5 C6 C7 0.0(5) . . . . ?
C5 C6 C7 C8 -0.5(5) . . . . ?
C5 C6 C7 C10 176.5(3) . . . . ?
C6 C7 C8 C9 0.5(5) . . . . ?
C10 C7 C8 C9 -176.5(3) . . . . ?
C7 C8 C9 C4 -0.1(5) . . . . ?
C5 C4 C9 C8 -0.4(5) . . . . ?
C3 C4 C9 C8 179.5(3) . . . . ?
C6 C7 C10 C11 32.9(5) . . . . ?
C8 C7 C10 C11 -150.2(3) . . . . ?
C7 C10 C11 C12 -113.3(4) . . . . ?
C7 C10 C11 C18 70.5(5) . . . . ?
C18 C11 C12 N2 -0.2(5) . . . . ?
C10 C11 C12 N2 -177.0(4) . . . . ?
C13 N2 C12 C11 1.4(4) . . . . ?
C19 N2 C12 C11 -176.1(4) . . . . ?
C12 N2 C13 C18 -2.0(4) . . . . ?
C19 N2 C13 C18 175.5(4) . . . . ?
C12 N2 C13 C14 -179.2(4) . . . . ?
C19 N2 C13 C14 -1.7(7) . . . . ?
N2 C13 C14 C15 176.6(4) . . . . ?
C18 C13 C14 C15 -0.2(6) . . . . ?
C13 C14 C15 C16 0.0(6) . . . . ?
C14 C15 C16 C17 1.1(7) . . . . ?
C15 C16 C17 C18 -1.9(7) . . . . ?
C16 C17 C18 C13 1.6(6) . . . . ?
C16 C17 C18 C11 -178.2(5) . . . . ?
N2 C13 C18 C17 -178.0(4) . . . . ?
C14 C13 C18 C17 -0.6(6) . . . . ?
N2 C13 C18 C11 1.9(4) . . . . ?
C14 C13 C18 C11 179.3(4) . . . . ?
C12 C11 C18 C17 178.8(5) . . . . ?
C10 C11 C18 C17 -4.4(8) . . . . ?
C12 C11 C18 C13 -1.1(5) . . . . ?
C10 C11 C18 C13 175.8(4) . . . . ?
C2A N1A C1A O1A 0.3(5) . . . . ?
C3A O1A C1A N1A -0.5(5) . . . . ?
C1A N1A C2A C3A 0.0(5) . . . . ?
N1A C2A C3A O1A -0.3(4) . . . . ?
N1A C2A C3A C4A -178.9(4) . . . . ?
C1A O1A C3A C2A 0.4(4) . . . . ?
C1A O1A C3A C4A 179.4(3) . . . . ?
C2A C3A C4A C9A -171.0(4) . . . . ?
O1A C3A C4A C9A 10.6(5) . . . . ?
C2A C3A C4A C5A 9.0(6) . . . . ?
O1A C3A C4A C5A -169.5(3) . . . . ?
C9A C4A C5A C6A -0.8(5) . . . . ?
C3A C4A C5A C6A 179.2(3) . . . . ?
C4A C5A C6A C7A -0.2(5) . . . . ?
C5A C6A C7A C8A 1.5(5) . . . . ?
C5A C6A C7A C10A -175.2(3) . . . . ?
C6A C7A C8A C9A -1.7(5) . . . . ?
C10A C7A C8A C9A 175.1(3) . . . . ?
C7A C8A C9A C4A 0.6(6) . . . . ?
C5A C4A C9A C8A 0.7(5) . . . . ?
C3A C4A C9A C8A -179.4(3) . . . . ?
C8A C7A C10A C11A 149.8(4) . . . . ?
C6A C7A C10A C11A -33.6(5) . . . . ?
C7A C10A C11A C12A 110.6(5) . . . . ?
C7A C10A C11A C18A -70.8(5) . . . . ?
C13A N2A C12A C11A 1.2(5) . . . . ?
C19A N2A C12A C11A 177.8(4) . . . . ?
C18A C11A C12A N2A -1.3(5) . . . . ?
C10A C11A C12A N2A 177.6(4) . . . . ?
C12A N2A C13A C14A 179.1(4) . . . . ?
C19A N2A C13A C14A 2.5(7) . . . . ?
C12A N2A C13A C18A -0.6(4) . . . . ?
C19A N2A C13A C18A -177.3(4) . . . . ?
N2A C13A C14A C15A -178.0(4) . . . . ?
C18A C13A C14A C15A 1.7(6) . . . . ?
C13A C14A C15A C16A -0.4(7) . . . . ?
C14A C15A C16A C17A -0.9(7) . . . . ?
C15A C16A C17A C18A 0.8(7) . . . . ?
C16A C17A C18A C13A 0.5(6) . . . . ?
C16A C17A C18A C11A 178.1(4) . . . . ?
N2A C13A C18A C17A 178.0(4) . . . . ?
C14A C13A C18A C17A -1.8(6) . . . . ?
N2A C13A C18A C11A -0.2(4) . . . . ?
C14A C13A C18A C11A -180.0(4) . . . . ?
C12A C11A C18A C17A -176.9(4) . . . . ?
C10A C11A C18A C17A 4.2(7) . . . . ?
C12A C11A C18A C13A 0.9(4) . . . . ?
C10A C11A C18A C13A -178.0(4) . . . . ?
C2B N1B C1B O1B -0.7(5) . . . . ?
C3B O1B C1B N1B 0.7(5) . . . . ?
C1B N1B C2B C3B 0.5(4) . . . . ?
N1B C2B C3B O1B 0.0(4) . . . . ?
N1B C2B C3B C4B -178.5(3) . . . . ?
C1B O1B C3B C2B -0.4(4) . . . . ?
C1B O1B C3B C4B 178.4(3) . . . . ?
C2B C3B C4B C9B 166.7(4) . . . . ?
O1B C3B C4B C9B -11.7(5) . . . . ?
C2B C3B C4B C5B -12.0(6) . . . . ?
O1B C3B C4B C5B 169.6(3) . . . . ?
C9B C4B C5B C6B -1.2(5) . . . . ?
C3B C4B C5B C6B 177.5(3) . . . . ?
C4B C5B C6B C7B 1.2(5) . . . . ?
C5B C6B C7B C8B -1.0(5) . . . . ?
C5B C6B C7B C10B 177.9(3) . . . . ?
C6B C7B C8B C9B 0.8(5) . . . . ?
C10B C7B C8B C9B -178.1(3) . . . . ?
C7B C8B C9B C4B -0.8(5) . . . . ?
C5B C4B C9B C8B 1.0(5) . . . . ?
C3B C4B C9B C8B -177.7(3) . . . . ?
C8B C7B C10B C11B -145.7(4) . . . . ?
C6B C7B C10B C11B 35.4(5) . . . . ?
C7B C10B C11B C12B -116.1(5) . . . . ?
C7B C10B C11B C18B 65.8(5) . . . . ?
C18B C11B C12B N2B 0.6(5) . . . . ?
C10B C11B C12B N2B -177.8(4) . . . . ?
C13B N2B C12B C11B 0.7(5) . . . . ?
C19B N2B C12B C11B -176.9(4) . . . . ?
C12B N2B C13B C18B -1.7(4) . . . . ?
C19B N2B C13B C18B 175.9(4) . . . . ?
C12B N2B C13B C14B -178.5(4) . . . . ?
C19B N2B C13B C14B -0.9(7) . . . . ?
N2B C13B C14B C15B 176.7(4) . . . . ?
C18B C13B C14B C15B 0.4(6) . . . . ?
C13B C14B C15B C16B -0.5(7) . . . . ?
C14B C15B C16B C17B 1.0(7) . . . . ?
C15B C16B C17B C18B -1.3(7) . . . . ?
C16B C17B C18B C13B 1.2(6) . . . . ?
C16B C17B C18B C11B -178.6(5) . . . . ?
N2B C13B C18B C17B -177.7(4) . . . . ?
C14B C13B C18B C17B -0.7(6) . . . . ?
N2B C13B C18B C11B 2.1(5) . . . . ?
C14B C13B C18B C11B 179.1(4) . . . . ?
C12B C11B C18B C17B 178.1(5) . . . . ?
C10B C11B C18B C17B -3.5(8) . . . . ?
C12B C11B C18B C13B -1.7(5) . . . . ?
C10B C11B C18B C13B 176.8(4) . . . . ?
C2C N1C C1C O1C -0.9(5) . . . . ?
C3C O1C C1C N1C 0.8(4) . . . . ?
C1C N1C C2C C3C 0.6(4) . . . . ?
N1C C2C C3C O1C -0.1(4) . . . . ?
N1C C2C C3C C4C 178.2(3) . . . . ?
C1C O1C C3C C2C -0.4(4) . . . . ?
C1C O1C C3C C4C -179.0(3) . . . . ?
C2C C3C C4C C9C -165.1(4) . . . . ?
O1C C3C C4C C9C 13.0(5) . . . . ?
C2C C3C C4C C5C 13.9(6) . . . . ?
O1C C3C C4C C5C -167.9(3) . . . . ?
C9C C4C C5C C6C 0.3(5) . . . . ?
C3C C4C C5C C6C -178.8(3) . . . . ?
C4C C5C C6C C7C -0.2(5) . . . . ?
C5C C6C C7C C8C 0.4(5) . . . . ?
C5C C6C C7C C10C -177.9(3) . . . . ?
C6C C7C C8C C9C -0.5(5) . . . . ?
C10C C7C C8C C9C 177.8(3) . . . . ?
C7C C8C C9C C4C 0.6(6) . . . . ?
C5C C4C C9C C8C -0.5(5) . . . . ?
C3C C4C C9C C8C 178.6(3) . . . . ?
C8C C7C C10C C11C 148.8(3) . . . . ?
C6C C7C C10C C11C -32.9(5) . . . . ?
C7C C10C C11C C12C 113.7(4) . . . . ?
C7C C10C C11C C18C -69.1(5) . . . . ?
C13C N2C C12C C11C 1.3(4) . . . . ?
C19C N2C C12C C11C 176.8(4) . . . . ?
C18C C11C C12C N2C -1.1(4) . . . . ?
C10C C11C C12C N2C 176.5(4) . . . . ?
C12C N2C C13C C14C -179.1(4) . . . . ?
C19C N2C C13C C14C 5.3(6) . . . . ?
C12C N2C C13C C18C -1.0(4) . . . . ?
C19C N2C C13C C18C -176.6(3) . . . . ?
N2C C13C C14C C15C -179.3(4) . . . . ?
C18C C13C C14C C15C 2.8(6) . . . . ?
C13C C14C C15C C16C -1.2(6) . . . . ?
C14C C15C C16C C17C -0.2(7) . . . . ?
C15C C16C C17C C18C 0.1(6) . . . . ?
C16C C17C C18C C13C 1.5(6) . . . . ?
C16C C17C C18C C11C 179.4(4) . . . . ?
N2C C13C C18C C17C 178.7(3) . . . . ?
C14C C13C C18C C17C -3.0(6) . . . . ?
N2C C13C C18C C11C 0.3(4) . . . . ?
C14C C13C C18C C11C 178.6(3) . . . . ?
C12C C11C C18C C17C -177.6(4) . . . . ?
C10C C11C C18C C17C 4.7(7) . . . . ?
C12C C11C C18C C13C 0.5(4) . . . . ?
C10C C11C C18C C13C -177.2(3) . . . . ?
C2D N1D C1D O1D -0.1(5) . . . . ?
C3D O1D C1D N1D -0.2(4) . . . . ?
C1D N1D C2D C3D 0.4(5) . . . . ?
N1D C2D C3D O1D -0.6(4) . . . . ?
N1D C2D C3D C4D 179.8(4) . . . . ?
C1D O1D C3D C2D 0.5(4) . . . . ?
C1D O1D C3D C4D -179.8(3) . . . . ?
C2D C3D C4D C9D 170.8(4) . . . . ?
O1D C3D C4D C9D -8.8(5) . . . . ?
C2D C3D C4D C5D -9.0(6) . . . . ?
O1D C3D C4D C5D 171.4(3) . . . . ?
C9D C4D C5D C6D 0.5(5) . . . . ?
C3D C4D C5D C6D -179.7(3) . . . . ?
C4D C5D C6D C7D 0.2(5) . . . . ?
C5D C6D C7D C8D -1.3(5) . . . . ?
C5D C6D C7D C10D 175.3(3) . . . . ?
C6D C7D C8D C9D 1.8(6) . . . . ?
C10D C7D C8D C9D -174.8(3) . . . . ?
C7D C8D C9D C4D -1.1(6) . . . . ?
C5D C4D C9D C8D 0.0(5) . . . . ?
C3D C4D C9D C8D -179.8(3) . . . . ?
C8D C7D C10D C11D -145.4(4) . . . . ?
C6D C7D C10D C11D 38.1(5) . . . . ?
C7D C10D C11D C12D -115.2(5) . . . . ?
C7D C10D C11D C18D 67.0(5) . . . . ?
C18D C11D C12D N2D 0.4(5) . . . . ?
C10D C11D C12D N2D -177.7(4) . . . . ?
C13D N2D C12D C11D 0.3(5) . . . . ?
C19D N2D C12D C11D -177.5(4) . . . . ?
C12D N2D C13D C14D -178.1(4) . . . . ?
C19D N2D C13D C14D -0.3(6) . . . . ?
C12D N2D C13D C18D -0.9(4) . . . . ?
C19D N2D C13D C18D 176.9(4) . . . . ?
N2D C13D C14D C15D 176.1(4) . . . . ?
C18D C13D C14D C15D -0.7(6) . . . . ?
C13D C14D C15D C16D 0.4(7) . . . . ?
C14D C15D C16D C17D 0.6(7) . . . . ?
C15D C16D C17D C18D -1.4(7) . . . . ?
C16D C17D C18D C13D 1.2(6) . . . . ?
C16D C17D C18D C11D -177.0(5) . . . . ?
N2D C13D C18D C17D -177.5(4) . . . . ?
C14D C13D C18D C17D -0.1(6) . . . . ?
N2D C13D C18D C11D 1.2(4) . . . . ?
C14D C13D C18D C11D 178.5(4) . . . . ?
C12D C11D C18D C17D 177.3(5) . . . . ?
C10D C11D C18D C17D -4.5(8) . . . . ?
C12D C11D C18D C13D -1.0(5) . . . . ?
C10D C11D C18D C13D 177.2(4) . . . . ?
C2E N1E C1E O1E 0.1(5) . . . . ?
C3E O1E C1E N1E 0.0(4) . . . . ?
C1E N1E C2E C3E -0.2(5) . . . . ?
N1E C2E C3E O1E 0.2(4) . . . . ?
N1E C2E C3E C4E 179.2(3) . . . . ?
C1E O1E C3E C2E -0.1(4) . . . . ?
C1E O1E C3E C4E -179.3(3) . . . . ?
C2E C3E C4E C9E -169.3(4) . . . . ?
O1E C3E C4E C9E 9.7(5) . . . . ?
C2E C3E C4E C5E 8.8(6) . . . . ?
O1E C3E C4E C5E -172.2(3) . . . . ?
C9E C4E C5E C6E -0.4(5) . . . . ?
C3E C4E C5E C6E -178.6(3) . . . . ?
C4E C5E C6E C7E -0.9(5) . . . . ?
C5E C6E C7E C8E 1.5(5) . . . . ?
C5E C6E C7E C10E -176.1(3) . . . . ?
C6E C7E C8E C9E -0.9(5) . . . . ?
C10E C7E C8E C9E 176.8(4) . . . . ?
C7E C8E C9E C4E -0.4(6) . . . . ?
C5E C4E C9E C8E 1.1(5) . . . . ?
C3E C4E C9E C8E 179.2(3) . . . . ?
C8E C7E C10E C11E 144.5(4) . . . . ?
C6E C7E C10E C11E -37.9(5) . . . . ?
C7E C10E C11E C12E 116.2(5) . . . . ?
C7E C10E C11E C18E -67.0(6) . . . . ?
C13E N2E C12E C11E 0.8(5) . . . . ?
C19E N2E C12E C11E 177.7(4) . . . . ?
C18E C11E C12E N2E -0.6(5) . . . . ?
C10E C11E C12E N2E 176.7(4) . . . . ?
C12E N2E C13E C14E 178.8(4) . . . . ?
C19E N2E C13E C14E 1.8(7) . . . . ?
C12E N2E C13E C18E -0.7(4) . . . . ?
C19E N2E C13E C18E -177.7(4) . . . . ?
N2E C13E C14E C15E -177.6(4) . . . . ?
C18E C13E C14E C15E 1.8(6) . . . . ?
C13E C14E C15E C16E -0.6(7) . . . . ?
C14E C15E C16E C17E -0.9(7) . . . . ?
C15E C16E C17E C18E 1.0(7) . . . . ?
C16E C17E C18E C11E 176.9(5) . . . . ?
C16E C17E C18E C13E 0.2(6) . . . . ?
C12E C11E C18E C17E -176.8(5) . . . . ?
C10E C11E C18E C17E 5.9(8) . . . . ?
C12E C11E C18E C13E 0.1(4) . . . . ?
C10E C11E C18E C13E -177.2(4) . . . . ?
N2E C13E C18E C17E 177.9(4) . . . . ?
C14E C13E C18E C17E -1.7(6) . . . . ?
N2E C13E C18E C11E 0.4(4) . . . . ?
C14E C13E C18E C11E -179.2(4) . . . . ?
